data_7242802
loop_
_publ_author_name
'Iqbal, Muhammad Javed'
'Li, Zhongkui'
'Khan, Maroof Ahmad'
'Zhu, Yanhong'
'Hussain, Wajid'
'Su, Hao'
'Qiu, Qi-Ming'
'Shoukat, Rizwan'
'Li, Hui'

_publ_section_title
;
 Studies on the structure and chirality of A-motif in adenosine
 monophosphate nucleotide metal coordination complexes
;
_journal_issue 23
_journal_name_full CrystEngComm
_journal_page_first 4175
_journal_page_last 4180
_journal_paper_doi 10.1039/D1CE00276G
_journal_volume 23
_journal_year 2021
_chemical_absolute_configuration ad
_chemical_formula_moiety 'C32 H40 Mn N12 O14 P2, C12 H10 N2, 8(O)'
_chemical_formula_sum 'C44 H66 Mn N14 O22 P2'
_chemical_formula_weight 1259.98
_space_group_crystal_system orthorhombic
_space_group_IT_number 18
_space_group_name_Hall 'P 2 2ab'
_space_group_name_H-M_alt 'P 21 21 2'
_atom_sites_solution_hydrogens mixed
_atom_sites_solution_primary dual
_audit_creation_date 2021-04-26
_audit_creation_method
;
Olex2 1.3
(compiled 2020.11.12 svn.r5f609507 for OlexSys, GUI svn.r6272)
;
_audit_update_record
;
2021-04-26 deposited with the CCDC.	2021-05-10 downloaded from the CCDC.
;
_cell_angle_alpha 90
_cell_angle_beta 90
_cell_angle_gamma 90
_cell_formula_units_Z 2
_cell_length_a 13.9445(12)
_cell_length_b 19.9094(16)
_cell_length_c 10.1085(9)
_cell_measurement_reflns_used 3493
_cell_measurement_temperature 298(2)
_cell_measurement_theta_max 22.132
_cell_measurement_theta_min 2.26
_cell_volume 2806.4(4)
_computing_cell_refinement 'Bruker SMART'
_computing_data_collection 'Bruker SMART'
_computing_data_reduction 'Bruker SAINT'
_computing_molecular_graphics 'Olex2 1.3 (Dolomanov et al., 2009)'
_computing_publication_material 'Olex2 1.3 (Dolomanov et al., 2009)'
_computing_structure_refinement 'SHELXL 2014/7 (Sheldrick, 2015)'
_computing_structure_solution 'SHELXT  (Sheldrick, 2015)'
_diffrn_ambient_temperature 298.15
_diffrn_measured_fraction_theta_full 0.999
_diffrn_measured_fraction_theta_max 0.999
_diffrn_measurement_device_type 'CCD area detector'
_diffrn_measurement_method 'phi and omega scans'
_diffrn_radiation_type MoK\a
_diffrn_radiation_wavelength 0.71073
_diffrn_reflns_av_R_equivalents 0.0480
_diffrn_reflns_av_unetI/netI 0.0608
_diffrn_reflns_Laue_measured_fraction_full 0.999
_diffrn_reflns_Laue_measured_fraction_max 0.999
_diffrn_reflns_limit_h_max 16
_diffrn_reflns_limit_h_min -14
_diffrn_reflns_limit_k_max 23
_diffrn_reflns_limit_k_min -22
_diffrn_reflns_limit_l_max 12
_diffrn_reflns_limit_l_min -12
_diffrn_reflns_number 14244
_diffrn_reflns_point_group_measured_fraction_full 0.999
_diffrn_reflns_point_group_measured_fraction_max 0.999
_diffrn_reflns_theta_full 25.017
_diffrn_reflns_theta_max 25.017
_diffrn_reflns_theta_min 2.260
_exptl_absorpt_coefficient_mu 0.383
_exptl_absorpt_correction_T_max 0.9003
_exptl_absorpt_correction_T_min 0.8776
_exptl_absorpt_correction_type multi-scan
_exptl_absorpt_process_details sadabs
_exptl_crystal_colour yellow
_exptl_crystal_colour_primary yellow
_exptl_crystal_density_diffrn 1.491
_exptl_crystal_density_meas ?
_exptl_crystal_density_method 'not measured'
_exptl_crystal_description block
_exptl_crystal_F_000 1318
_exptl_crystal_size_max 0.35
_exptl_crystal_size_mid 0.3
_exptl_crystal_size_min 0.28
_refine_diff_density_max 0.867
_refine_diff_density_min -0.692
_refine_diff_density_rms 0.080
_refine_ls_abs_structure_details
;
 Flack x determined using 1159 quotients [(I+)-(I-)]/[(I+)+(I-)]
 (Parsons, Flack and Wagner, Acta Cryst. B69 (2013) 249-259).
;
_refine_ls_abs_structure_Flack 0.008(16)
_refine_ls_extinction_method none
_refine_ls_goodness_of_fit_ref 1.025
_refine_ls_hydrogen_treatment constr
_refine_ls_matrix_type full
_refine_ls_number_parameters 385
_refine_ls_number_reflns 4957
_refine_ls_number_restraints 12
_refine_ls_restrained_S_all 1.047
_refine_ls_R_factor_all 0.0968
_refine_ls_R_factor_gt 0.0593
_refine_ls_shift/su_max 0.000
_refine_ls_shift/su_mean 0.000
_refine_ls_structure_factor_coef Fsqd
_refine_ls_weighting_details 'w=1/[\s^2^(Fo^2^)+(0.0968P)^2^+1.0766P] where P=(Fo^2^+2Fc^2^)/3'
_refine_ls_weighting_scheme calc
_refine_ls_wR_factor_gt 0.1472
_refine_ls_wR_factor_ref 0.1737
_reflns_Friedel_coverage 0.763
_reflns_Friedel_fraction_full 0.999
_reflns_Friedel_fraction_max 0.999
_reflns_number_gt 3430
_reflns_number_total 4957
_reflns_threshold_expression 'I > 2\s(I)'
_cod_data_source_file d1ce00276g2.cif
_cod_data_source_block 160109e
_cod_depositor_comments
;
The following automatic conversions were performed:

data item '_exptl_crystal_density_meas' value 'not measured' was
changed to '?' -- the value is perceived as not measured.

Automatic conversion script
Id: cif_fix_values 7556 2019-12-06 15:28:31Z antanas 

 Adding full bibliography for 7242802--7242804.cif.
;
_cod_database_code 7242802
_shelx_shelxl_version_number 2014/7
_shelx_space_group_comment
;
The symmetry employed for this shelxl refinement is uniquely defined
by the following loop, which should always be used as a source of
symmetry information in preference to the above space-group names.
They are only intended as comments.
;
_shelx_estimated_absorpt_t_max 0.900
_shelx_estimated_absorpt_t_min 0.878
_olex2_refinement_description
;
1. Fixed Uiso
 At 1.2 times of:
  All C(H) groups, H1A of O1, H7 of O7, All C(H,H) groups, All N(H,H) groups
 At 1.20001 times of:
  H1B of O1
 At 1.5 times of:
  H3 of O3
2. Uiso/Uaniso restraints and constraints
Uanis(C12B) \\sim Ueq: with sigma of 0.01 and sigma for terminal atoms of 0.02
Uanis(O10) \\sim Ueq: with sigma of 0.01 and sigma for terminal atoms of 0.02
3. Others
 Sof(C12B)=Sof(H12B)=1-FVAR(1)
 Sof(C12A)=Sof(H12A)=FVAR(1)
4.a Riding coordinates:
 O1(H1A,H1B)
4.b Ternary CH refined with riding coordinates:
 C14(H14), C15(H15), C17(H17)
4.c Secondary CH2 refined with riding coordinates:
 C13(H13A,H13B), C16(H16A,H16B)
4.d Aromatic/amide H refined with riding coordinates:
 C1(H1), C2(H2), C4(H4), C5(H5), C6(H6), C18(H18), C21(H21), C7(H7C), C8(H8),
 C10(H10), C11(H11), C12A(H12A), C12B(H12B)
4.e Tetrahedral OH refined with riding coordinates:
 O3(H3), O7(H7)
4.f X=CH2 refined with riding coordinates:
 N7(H7A,H7B)
;
_olex2_submission_special_instructions 'No special instructions were received'

loop_
_space_group_symop_operation_xyz
'x, y, z'
'-x, -y, z'
'-x+1/2, y+1/2, -z'
'x+1/2, -y+1/2, -z'

loop_
_atom_site_label
_atom_site_type_symbol
_atom_site_fract_x
_atom_site_fract_y
_atom_site_fract_z
_atom_site_U_iso_or_equiv
_atom_site_adp_type
_atom_site_occupancy
_atom_site_site_symmetry_order
_atom_site_calc_flag
_atom_site_refinement_flags_posn
_atom_site_refinement_flags_adp
_atom_site_refinement_flags_occupancy
_atom_site_disorder_assembly
_atom_site_disorder_group
Mn1 Mn 0.5000 0.5000 0.54160(14) 0.0347(4) Uani 1 2 d S T P . .
P1 P 0.51022(14) 0.34719(9) 0.6877(2) 0.0446(5) Uani 1 1 d . . . . .
O1 O 0.5022(4) 0.4204(2) 0.3807(5) 0.0479(12) Uani 1 1 d . . . . .
H1A H 0.4598 0.4294 0.3229 0.058 Uiso 1 1 d R U . . .
H1B H 0.4891 0.3823 0.4142 0.058 Uiso 1 1 d R U . . .
O2 O 0.5181(4) 0.4225(2) 0.6804(5) 0.0468(13) Uani 1 1 d . . . . .
O3 O 0.4454(4) 0.3260(3) 0.8017(7) 0.0704(19) Uani 1 1 d . . . . .
H3 H 0.3991 0.3513 0.8058 0.106 Uiso 1 1 calc R U . . .
O4 O 0.4848(5) 0.3145(3) 0.5588(6) 0.0652(17) Uani 1 1 d . . . . .
O5 O 0.6129(4) 0.3155(3) 0.7246(6) 0.0504(14) Uani 1 1 d . . . . .
O6 O 0.7479(4) 0.2384(3) 0.8984(5) 0.0569(15) Uani 1 1 d . . . . .
O7 O 0.9136(4) 0.3157(3) 0.7671(7) 0.0704(19) Uani 1 1 d . . . . .
H7 H 0.9206 0.3084 0.8463 0.085 Uiso 1 1 calc R U . . .
N1 N 0.3362(4) 0.4902(3) 0.5202(6) 0.0365(14) Uani 1 1 d . . . . .
N3 N 0.7313(4) 0.1346(3) 0.7992(6) 0.0399(14) Uani 1 1 d . . . . .
N4 N 0.5982(4) 0.0718(3) 0.8003(7) 0.0433(15) Uani 1 1 d . . . . .
N5 N 0.8521(4) 0.0468(3) 0.8245(7) 0.0426(16) Uani 1 1 d . . . . .
N6 N 0.7798(5) -0.0628(3) 0.8431(7) 0.0506(18) Uani 1 1 d . . . . .
N7 N 0.6151(5) -0.0804(3) 0.8307(8) 0.058(2) Uani 1 1 d . . . . .
H7A H 0.6249 -0.1227 0.8405 0.070 Uiso 1 1 calc R U . . .
H7B H 0.5577 -0.0653 0.8219 0.070 Uiso 1 1 calc R U . . .
C1 C 0.2815(5) 0.5450(3) 0.5051(7) 0.0375(18) Uani 1 1 d . . . . .
H1 H 0.3120 0.5864 0.4974 0.045 Uiso 1 1 calc R U . . .
C2 C 0.1831(5) 0.5437(4) 0.5004(7) 0.0414(19) Uani 1 1 d . . . . .
H2 H 0.1484 0.5832 0.4892 0.050 Uiso 1 1 calc R U . . .
C3 C 0.1359(5) 0.4817(3) 0.5127(7) 0.0321(16) Uani 1 1 d . . . . .
C4 C 0.1923(5) 0.4250(4) 0.5239(7) 0.0362(16) Uani 1 1 d . . . . .
H4 H 0.1644 0.3826 0.5287 0.043 Uiso 1 1 calc R U . . .
C5 C 0.2916(5) 0.4321(4) 0.5278(7) 0.0371(17) Uani 1 1 d . . . . .
H5 H 0.3286 0.3935 0.5362 0.045 Uiso 1 1 calc R U . . .
C6 C 0.0314(5) 0.4749(4) 0.5085(7) 0.0389(18) Uani 1 1 d . . . . .
H6 H 0.0068 0.4315 0.5056 0.047 Uiso 1 1 calc R U . . .
C13 C 0.6587(6) 0.3384(5) 0.8418(10) 0.063(3) Uani 1 1 d . . . . .
H13A H 0.6196 0.3272 0.9180 0.075 Uiso 1 1 calc R U . . .
H13B H 0.6656 0.3868 0.8385 0.075 Uiso 1 1 calc R U . . .
C14 C 0.7562(5) 0.3063(4) 0.8555(8) 0.0447(19) Uani 1 1 d . . . . .
H14 H 0.7920 0.3311 0.9231 0.054 Uiso 1 1 calc R U . . .
C15 C 0.8159(5) 0.3046(4) 0.7315(9) 0.048(2) Uani 1 1 d . . . . .
H15 H 0.7939 0.3384 0.6679 0.058 Uiso 1 1 calc R U . . .
C16 C 0.7988(6) 0.2339(4) 0.6794(8) 0.0487(19) Uani 1 1 d . . . . .
H16A H 0.7402 0.2314 0.6278 0.058 Uiso 1 1 calc R U . . .
H16B H 0.8522 0.2185 0.6259 0.058 Uiso 1 1 calc R U . . .
C17 C 0.7906(5) 0.1944(4) 0.8061(8) 0.0446(19) Uani 1 1 d . . . . .
H17 H 0.8549 0.1821 0.8369 0.054 Uiso 1 1 calc R U . . .
C18 C 0.6338(5) 0.1321(4) 0.7918(8) 0.0426(18) Uani 1 1 d . . . . .
H18 H 0.5960 0.1702 0.7815 0.051 Uiso 1 1 calc R U . . .
C19 C 0.6783(6) 0.0316(4) 0.8143(8) 0.0392(18) Uani 1 1 d . . . . .
C20 C 0.7606(5) 0.0691(4) 0.8146(8) 0.0379(17) Uani 1 1 d . . . . .
C21 C 0.8529(6) -0.0198(4) 0.8403(9) 0.048(2) Uani 1 1 d . . . . .
H21 H 0.9133 -0.0389 0.8508 0.057 Uiso 1 1 calc R U . . .
C22 C 0.6898(6) -0.0377(4) 0.8290(7) 0.0399(18) Uani 1 1 d . . . . .
N2 N 0.2967(5) 0.3937(4) 0.8471(7) 0.0503(17) Uani 1 1 d . . . . .
C7 C 0.2935(7) 0.4603(5) 0.8421(8) 0.056(2) Uani 1 1 d . . . . .
H7C H 0.3504 0.4841 0.8325 0.067 Uiso 1 1 calc R U . . .
C8 C 0.2092(7) 0.4948(6) 0.8505(8) 0.063(2) Uani 1 1 d . . . . .
H8 H 0.2098 0.5415 0.8476 0.076 Uiso 1 1 calc R U . . .
C9 C 0.1243(8) 0.4619(6) 0.8632(9) 0.066(3) Uani 1 1 d . . . . .
C10 C 0.1274(6) 0.3917(6) 0.8683(9) 0.069(3) Uani 1 1 d . . . . .
H10 H 0.0713 0.3669 0.8775 0.083 Uiso 1 1 calc R U . . .
C11 C 0.2158(6) 0.3594(5) 0.8594(8) 0.055(2) Uani 1 1 d . . . . .
H11 H 0.2181 0.3128 0.8621 0.066 Uiso 1 1 calc R U . . .
C12A C 0.016(3) 0.469(2) 0.868(2) 0.040(13) Uani 0.37(7) 1 d . . P A 1
H12A H -0.0246 0.4325 0.8711 0.047 Uiso 0.37(7) 1 calc R U P A 1
C12B C 0.043(2) 0.5103(15) 0.8670(16) 0.053(8) Uani 0.63(7) 1 d . U P A 2
H12B H 0.0554 0.5562 0.8694 0.064 Uiso 0.63(7) 1 calc R U P A 2
O10 O 0.9621(12) 0.2780(8) 0.0321(17) 0.265(9) Uani 1 1 d . U . . .
O8 O 0.3601(13) 0.2023(5) 0.6319(16) 0.209(7) Uani 1 1 d . . . . .
O9 O 0.5617(7) 0.2228(4) 0.3972(9) 0.115(3) Uani 1 1 d . . . . .
O11 O 0.8331(13) 0.8014(5) 0.7807(18) 0.241(10) Uani 1 1 d . . . . .

loop_
_atom_site_aniso_label
_atom_site_aniso_U_11
_atom_site_aniso_U_22
_atom_site_aniso_U_33
_atom_site_aniso_U_23
_atom_site_aniso_U_13
_atom_site_aniso_U_12
Mn1 0.0190(7) 0.0397(8) 0.0453(8) 0.000 0.000 -0.0006(7)
P1 0.0303(10) 0.0419(10) 0.0616(12) 0.0057(9) -0.0015(11) 0.0055(9)
O1 0.034(3) 0.049(3) 0.061(3) -0.002(2) -0.004(3) 0.000(3)
O2 0.042(3) 0.046(3) 0.052(3) 0.007(2) 0.000(3) 0.000(2)
O3 0.042(3) 0.063(4) 0.106(5) 0.033(4) 0.022(4) 0.012(3)
O4 0.067(4) 0.048(3) 0.081(4) -0.010(3) -0.027(4) 0.009(3)
O5 0.041(3) 0.050(3) 0.060(4) -0.002(3) -0.007(3) 0.009(2)
O6 0.081(4) 0.037(3) 0.053(3) -0.003(3) 0.002(3) 0.005(3)
O7 0.042(3) 0.065(4) 0.105(5) -0.002(4) -0.011(3) -0.011(3)
N1 0.019(3) 0.046(4) 0.045(3) 0.000(3) -0.001(2) 0.000(2)
N3 0.039(4) 0.033(3) 0.048(4) 0.001(3) -0.006(3) 0.002(3)
N4 0.037(4) 0.045(4) 0.048(4) 0.001(3) 0.004(3) -0.006(3)
N5 0.039(4) 0.041(4) 0.048(4) -0.003(3) 0.004(3) 0.001(3)
N6 0.054(4) 0.039(4) 0.058(4) 0.004(3) 0.006(4) 0.003(3)
N7 0.054(4) 0.041(4) 0.079(5) 0.011(4) -0.002(4) -0.013(3)
C1 0.026(4) 0.036(4) 0.050(5) 0.002(3) -0.004(3) -0.005(3)
C2 0.024(4) 0.046(4) 0.053(5) -0.001(4) 0.001(4) 0.007(3)
C3 0.023(3) 0.043(4) 0.031(4) -0.006(3) 0.005(3) -0.001(3)
C4 0.028(4) 0.045(4) 0.036(4) -0.003(3) 0.002(3) -0.003(3)
C5 0.027(4) 0.042(4) 0.043(4) -0.002(3) -0.002(3) 0.007(3)
C6 0.022(3) 0.052(4) 0.044(4) -0.002(3) 0.000(3) -0.001(3)
C13 0.042(5) 0.062(6) 0.083(7) -0.021(5) -0.014(5) 0.012(4)
C14 0.037(4) 0.035(4) 0.062(5) -0.003(3) -0.015(4) 0.004(3)
C15 0.031(4) 0.039(4) 0.075(6) 0.009(4) -0.007(4) -0.001(3)
C16 0.040(5) 0.054(5) 0.052(5) -0.003(4) 0.005(4) -0.007(4)
C17 0.036(4) 0.040(4) 0.058(5) 0.001(4) -0.001(4) -0.005(3)
C18 0.035(4) 0.043(5) 0.049(5) -0.001(4) -0.001(4) -0.002(3)
C19 0.039(4) 0.042(4) 0.037(4) -0.001(3) -0.001(4) -0.005(3)
C20 0.035(4) 0.036(4) 0.043(4) 0.000(3) 0.002(4) 0.000(3)
C21 0.043(5) 0.046(5) 0.054(5) 0.006(4) 0.002(4) 0.006(4)
C22 0.046(5) 0.043(5) 0.031(4) 0.002(3) -0.001(4) -0.003(4)
N2 0.046(4) 0.056(5) 0.049(4) 0.006(3) 0.001(3) 0.007(3)
C7 0.055(6) 0.066(6) 0.047(5) -0.003(4) -0.001(5) -0.005(4)
C8 0.077(7) 0.063(6) 0.049(5) 0.003(5) 0.004(4) 0.022(6)
C9 0.070(7) 0.098(8) 0.032(4) 0.002(5) 0.001(5) 0.040(6)
C10 0.032(5) 0.120(10) 0.055(6) 0.016(6) 0.003(4) -0.006(5)
C11 0.058(6) 0.053(5) 0.052(5) 0.009(4) 0.002(4) -0.001(4)
C12A 0.05(3) 0.04(2) 0.037(12) 0.002(10) 0.004(11) 0.012(14)
C12B 0.060(14) 0.043(13) 0.057(8) -0.009(7) -0.002(7) 0.010(9)
O10 0.244(13) 0.247(13) 0.304(15) 0.180(12) -0.190(12) -0.142(11)
O8 0.320(19) 0.078(7) 0.231(14) 0.048(8) -0.096(13) -0.061(9)
O9 0.119(7) 0.101(6) 0.125(7) -0.019(5) 0.004(6) 0.023(5)
O11 0.33(2) 0.066(6) 0.33(2) 0.006(9) 0.194(18) 0.017(9)

loop_
_atom_type_symbol
_atom_type_description
_atom_type_scat_dispersion_real
_atom_type_scat_dispersion_imag
_atom_type_scat_source
C C 0.0033 0.0016 'International Tables Vol C Tables 4.2.6.8 and 6.1.1.4'
H H 0.0000 0.0000 'International Tables Vol C Tables 4.2.6.8 and 6.1.1.4'
Mn Mn 0.3368 0.7283 'International Tables Vol C Tables 4.2.6.8 and 6.1.1.4'
N N 0.0061 0.0033 'International Tables Vol C Tables 4.2.6.8 and 6.1.1.4'
O O 0.0106 0.0060 'International Tables Vol C Tables 4.2.6.8 and 6.1.1.4'
P P 0.1023 0.0942 'International Tables Vol C Tables 4.2.6.8 and 6.1.1.4'

loop_
_geom_angle_atom_site_label_1
_geom_angle_atom_site_label_2
_geom_angle_atom_site_label_3
_geom_angle
_geom_angle_site_symmetry_1
_geom_angle_site_symmetry_3
_geom_angle_publ_flag
O1 Mn1 O1 88.6(3) 2_665 . ?
O1 Mn1 N1 88.8(2) . 2_665 ?
O1 Mn1 N1 83.5(2) . . ?
O1 Mn1 N1 83.5(2) 2_665 2_665 ?
O1 Mn1 N1 88.8(2) 2_665 . ?
O2 Mn1 O1 173.0(2) . 2_665 ?
O2 Mn1 O1 87.95(18) 2_665 2_665 ?
O2 Mn1 O1 87.95(18) . . ?
O2 Mn1 O1 173.0(2) 2_665 . ?
O2 Mn1 O2 96.2(3) . 2_665 ?
O2 Mn1 N1 96.9(2) . . ?
O2 Mn1 N1 90.3(2) . 2_665 ?
O2 Mn1 N1 90.3(2) 2_665 . ?
O2 Mn1 N1 96.9(2) 2_665 2_665 ?
N1 Mn1 N1 169.2(3) 2_665 . ?
O2 P1 O3 110.9(3) . . ?
O2 P1 O5 109.7(3) . . ?
O3 P1 O5 104.1(3) . . ?
O4 P1 O2 114.1(3) . . ?
O4 P1 O3 113.4(4) . . ?
O4 P1 O5 104.0(3) . . ?
Mn1 O1 H1A 109.6 . . ?
Mn1 O1 H1B 109.5 . . ?
H1A O1 H1B 108.2 . . ?
P1 O2 Mn1 139.0(3) . . ?
P1 O3 H3 109.5 . . ?
C13 O5 P1 117.9(5) . . ?
C17 O6 C14 110.6(6) . . ?
C15 O7 H7 109.5 . . ?
C1 N1 Mn1 120.4(5) . . ?
C5 N1 Mn1 122.6(5) . . ?
C5 N1 C1 116.9(6) . . ?
C18 N3 C17 127.0(6) . . ?
C18 N3 C20 105.5(6) . . ?
C20 N3 C17 127.1(6) . . ?
C18 N4 C19 103.4(6) . . ?
C21 N5 C20 110.0(6) . . ?
C21 N6 C22 117.9(6) . . ?
H7A N7 H7B 120.0 . . ?
C22 N7 H7A 120.0 . . ?
C22 N7 H7B 120.0 . . ?
N1 C1 H1 118.0 . . ?
N1 C1 C2 123.9(7) . . ?
C2 C1 H1 118.0 . . ?
C1 C2 H2 120.6 . . ?
C1 C2 C3 118.8(7) . . ?
C3 C2 H2 120.6 . . ?
C2 C3 C6 123.0(6) . . ?
C4 C3 C2 117.3(6) . . ?
C4 C3 C6 119.6(6) . . ?
C3 C4 H4 120.5 . . ?
C3 C4 C5 119.0(7) . . ?
C5 C4 H4 120.5 . . ?
N1 C5 C4 124.0(7) . . ?
N1 C5 H5 118.0 . . ?
C4 C5 H5 118.0 . . ?
C3 C6 H6 117.1 . . ?
C6 C6 C3 125.9(9) 2_565 . ?
C6 C6 H6 117.1 2_565 . ?
O5 C13 H13A 109.6 . . ?
O5 C13 H13B 109.6 . . ?
O5 C13 C14 110.3(7) . . ?
H13A C13 H13B 108.1 . . ?
C14 C13 H13A 109.6 . . ?
C14 C13 H13B 109.6 . . ?
O6 C14 C13 110.9(7) . . ?
O6 C14 H14 108.0 . . ?
O6 C14 C15 106.2(6) . . ?
C13 C14 H14 108.0 . . ?
C15 C14 C13 115.5(7) . . ?
C15 C14 H14 108.0 . . ?
O7 C15 C14 108.4(7) . . ?
O7 C15 H15 111.0 . . ?
O7 C15 C16 112.3(6) . . ?
C14 C15 H15 111.0 . . ?
C14 C15 C16 102.8(6) . . ?
C16 C15 H15 111.0 . . ?
C15 C16 H16A 111.5 . . ?
C15 C16 H16B 111.5 . . ?
H16A C16 H16B 109.3 . . ?
C17 C16 C15 101.5(6) . . ?
C17 C16 H16A 111.5 . . ?
C17 C16 H16B 111.5 . . ?
O6 C17 N3 107.4(6) . . ?
O6 C17 C16 105.7(6) . . ?
O6 C17 H17 109.4 . . ?
N3 C17 C16 115.4(6) . . ?
N3 C17 H17 109.4 . . ?
C16 C17 H17 109.4 . . ?
N3 C18 H18 122.9 . . ?
N4 C18 N3 114.3(7) . . ?
N4 C18 H18 122.9 . . ?
N4 C19 C22 132.5(8) . . ?
C20 C19 N4 111.3(6) . . ?
C20 C19 C22 116.2(8) . . ?
N5 C20 N3 126.8(6) . . ?
N5 C20 C19 127.7(7) . . ?
C19 C20 N3 105.5(6) . . ?
N5 C21 H21 115.3 . . ?
N6 C21 N5 129.4(8) . . ?
N6 C21 H21 115.3 . . ?
N6 C22 C19 118.7(8) . . ?
N7 C22 N6 118.8(7) . . ?
N7 C22 C19 122.5(8) . . ?
C11 N2 C7 119.3(8) . . ?
N2 C7 H7C 119.0 . . ?
N2 C7 C8 122.0(9) . . ?
C8 C7 H7C 119.0 . . ?
C7 C8 H8 119.6 . . ?
C9 C8 C7 120.9(10) . . ?
C9 C8 H8 119.6 . . ?
C8 C9 C10 117.3(9) . . ?
C8 C9 C12A 145(2) . . ?
C8 C9 C12B 110.7(16) . . ?
C10 C9 C12A 97(2) . . ?
C10 C9 C12B 132.0(17) . . ?
C9 C10 H10 120.5 . . ?
C11 C10 C9 119.0(9) . . ?
C11 C10 H10 120.5 . . ?
N2 C11 C10 121.5(9) . . ?
N2 C11 H11 119.3 . . ?
C10 C11 H11 119.3 . . ?
C9 C12A H12A 122.0 . . ?
C12A C12A C9 116(5) 2_565 . ?
C12A C12A H12A 122.0 2_565 . ?
C9 C12B H12B 119.6 . . ?
C12B C12B C9 121(3) 2_565 . ?
C12B C12B H12B 119.6 2_565 . ?

loop_
_geom_bond_atom_site_label_1
_geom_bond_atom_site_label_2
_geom_bond_distance
_geom_bond_site_symmetry_2
_geom_bond_publ_flag
Mn1 O1 2.271(5) . ?
Mn1 O1 2.271(5) 2_665 ?
Mn1 O2 2.100(5) 2_665 ?
Mn1 O2 2.100(5) . ?
Mn1 N1 2.302(5) 2_665 ?
Mn1 N1 2.302(5) . ?
P1 O2 1.506(5) . ?
P1 O3 1.525(6) . ?
P1 O4 1.499(6) . ?
P1 O5 1.609(5) . ?
O1 H1A 0.8504 . ?
O1 H1B 0.8502 . ?
O3 H3 0.8200 . ?
O5 C13 1.421(10) . ?
O6 C14 1.424(9) . ?
O6 C17 1.412(9) . ?
O7 H7 0.8200 . ?
O7 C15 1.426(9) . ?
N1 C1 1.341(9) . ?
N1 C5 1.316(9) . ?
N3 C17 1.451(9) . ?
N3 C18 1.362(9) . ?
N3 C20 1.377(9) . ?
N4 C18 1.303(10) . ?
N4 C19 1.381(10) . ?
N5 C20 1.354(9) . ?
N5 C21 1.335(10) . ?
N6 C21 1.331(10) . ?
N6 C22 1.359(11) . ?
N7 H7A 0.8600 . ?
N7 H7B 0.8600 . ?
N7 C22 1.344(10) . ?
C1 H1 0.9300 . ?
C1 C2 1.372(11) . ?
C2 H2 0.9300 . ?
C2 C3 1.406(10) . ?
C3 C4 1.381(9) . ?
C3 C6 1.464(10) . ?
C4 H4 0.9300 . ?
C4 C5 1.393(9) . ?
C5 H5 0.9300 . ?
C6 C6 1.330(14) 2_565 ?
C6 H6 0.9300 . ?
C13 H13A 0.9700 . ?
C13 H13B 0.9700 . ?
C13 C14 1.509(11) . ?
C14 H14 0.9800 . ?
C14 C15 1.505(12) . ?
C15 H15 0.9800 . ?
C15 C16 1.522(11) . ?
C16 H16A 0.9700 . ?
C16 H16B 0.9700 . ?
C16 C17 1.508(11) . ?
C17 H17 0.9800 . ?
C18 H18 0.9300 . ?
C19 C20 1.368(10) . ?
C19 C22 1.396(10) . ?
C21 H21 0.9300 . ?
N2 C7 1.327(11) . ?
N2 C11 1.324(10) . ?
C7 H7C 0.9300 . ?
C7 C8 1.364(13) . ?
C8 H8 0.9300 . ?
C8 C9 1.358(15) . ?
C9 C10 1.398(15) . ?
C9 C12A 1.52(4) . ?
C9 C12B 1.49(3) . ?
C10 H10 0.9300 . ?
C10 C11 1.393(13) . ?
C11 H11 0.9300 . ?
C12A C12A 1.30(10) 2_565 ?
C12A H12A 0.9300 . ?
C12B C12B 1.27(7) 2_565 ?
C12B H12B 0.9300 . ?

loop_
_geom_hbond_atom_site_label_D
_geom_hbond_atom_site_label_H
_geom_hbond_atom_site_label_A
_geom_hbond_distance_DH
_geom_hbond_distance_HA
_geom_hbond_distance_DA
_geom_hbond_angle_DHA
_geom_hbond_site_symmetry_A
O1 H1B O4 0.85 1.99 2.783(8) 154.6 .
O3 H3 N2 0.82 1.71 2.516(9) 166.5 .
O7 H7 O10 0.82 2.06 2.863(15) 167.9 1_556

loop_
_geom_torsion_atom_site_label_1
_geom_torsion_atom_site_label_2
_geom_torsion_atom_site_label_3
_geom_torsion_atom_site_label_4
_geom_torsion
_geom_torsion_site_symmetry_1
_geom_torsion_site_symmetry_2
_geom_torsion_site_symmetry_3
_geom_torsion_site_symmetry_4
_geom_torsion_publ_flag
Mn1 N1 C1 C2 -175.6(6) . . . . ?
Mn1 N1 C5 C4 175.6(5) . . . . ?
P1 O5 C13 C14 -176.6(6) . . . . ?
O2 P1 O5 C13 55.6(7) . . . . ?
O3 P1 O2 Mn1 -127.0(5) . . . . ?
O3 P1 O5 C13 -63.1(7) . . . . ?
O4 P1 O2 Mn1 2.5(6) . . . . ?
O4 P1 O5 C13 178.0(6) . . . . ?
O5 P1 O2 Mn1 118.6(5) . . . . ?
O5 C13 C14 O6 -76.1(10) . . . . ?
O5 C13 C14 C15 44.7(10) . . . . ?
O6 C14 C15 O7 -93.8(7) . . . . ?
O6 C14 C15 C16 25.3(8) . . . . ?
O7 C15 C16 C17 81.3(8) . . . . ?
N1 C1 C2 C3 0.4(12) . . . . ?
N4 C19 C20 N3 -0.5(9) . . . . ?
N4 C19 C20 N5 -179.0(8) . . . . ?
N4 C19 C22 N6 -178.9(8) . . . . ?
N4 C19 C22 N7 0.6(16) . . . . ?
C1 N1 C5 C4 -1.4(11) . . . . ?
C1 C2 C3 C4 -2.5(11) . . . . ?
C1 C2 C3 C6 -179.8(7) . . . . ?
C2 C3 C4 C5 2.6(10) . . . . ?
C2 C3 C6 C6 -8.4(9) . . . 2_565 ?
C3 C4 C5 N1 -0.6(12) . . . . ?
C4 C3 C6 C6 174.4(4) . . . 2_565 ?
C5 N1 C1 C2 1.6(11) . . . . ?
C6 C3 C4 C5 -180.0(7) . . . . ?
C13 C14 C15 O7 142.9(7) . . . . ?
C13 C14 C15 C16 -98.1(8) . . . . ?
C14 O6 C17 N3 -142.1(6) . . . . ?
C14 O6 C17 C16 -18.3(8) . . . . ?
C14 C15 C16 C17 -35.0(7) . . . . ?
C15 C16 C17 O6 33.1(8) . . . . ?
C15 C16 C17 N3 151.7(6) . . . . ?
C17 O6 C14 C13 121.5(8) . . . . ?
C17 O6 C14 C15 -4.7(8) . . . . ?
C17 N3 C18 N4 -173.3(7) . . . . ?
C17 N3 C20 N5 -8.0(13) . . . . ?
C17 N3 C20 C19 173.5(7) . . . . ?
C18 N3 C17 O6 44.6(10) . . . . ?
C18 N3 C17 C16 -73.0(10) . . . . ?
C18 N3 C20 N5 179.0(8) . . . . ?
C18 N3 C20 C19 0.5(8) . . . . ?
C18 N4 C19 C20 0.3(9) . . . . ?
C18 N4 C19 C22 179.6(9) . . . . ?
C19 N4 C18 N3 0.0(9) . . . . ?
C20 N3 C17 O6 -127.0(7) . . . . ?
C20 N3 C17 C16 115.4(8) . . . . ?
C20 N3 C18 N4 -0.3(9) . . . . ?
C20 N5 C21 N6 2.0(14) . . . . ?
C20 C19 C22 N6 0.4(12) . . . . ?
C20 C19 C22 N7 179.9(7) . . . . ?
C21 N5 C20 N3 179.2(8) . . . . ?
C21 N5 C20 C19 -2.6(12) . . . . ?
C21 N6 C22 N7 179.5(8) . . . . ?
C21 N6 C22 C19 -0.9(12) . . . . ?
C22 N6 C21 N5 -0.4(15) . . . . ?
C22 C19 C20 N3 -179.9(7) . . . . ?
C22 C19 C20 N5 1.6(13) . . . . ?
N2 C7 C8 C9 -0.7(13) . . . . ?
C7 N2 C11 C10 -0.5(12) . . . . ?
C7 C8 C9 C10 0.5(14) . . . . ?
C7 C8 C9 C12A -174.6(18) . . . . ?
C7 C8 C9 C12B -178.6(9) . . . . ?
C8 C9 C10 C11 -0.4(14) . . . . ?
C8 C9 C12A C12A -6(2) . . . 2_565 ?
C8 C9 C12B C12B 173.9(5) . . . 2_565 ?
C9 C10 C11 N2 0.4(14) . . . . ?
C10 C9 C12A C12A 178.6(6) . . . 2_565 ?
C10 C9 C12B C12B -5.0(15) . . . 2_565 ?
C11 N2 C7 C8 0.7(12) . . . . ?
C12A C9 C10 C11 176.8(11) . . . . ?
C12B C9 C10 C11 178.4(11) . . . . ?
